data_7215166
loop_
_publ_author_name
'Khavasi, Hamid Reza'
'Tahrani, Alireza Azhdari'

_publ_section_title
;
 The role of secondary bonding on supramolecular assembly of coordination
 compounds: diversity of coordination modes and supramolecular structures
;
_journal_issue 29
_journal_name_full CrystEngComm
_journal_page_first 5799
_journal_paper_doi 10.1039/c3ce40433a
_journal_volume 15
_journal_year 2013
_chemical_formula_sum 'C22 H16 Cl2 F2 Hg N6 O2'
_chemical_formula_weight 705.90
_chemical_name_systematic
;
?
;
_space_group_IT_number 2
_symmetry_cell_setting triclinic
_symmetry_space_group_name_Hall '-P 1'
_symmetry_space_group_name_H-M 'P -1'
_atom_sites_solution_hydrogens geom
_atom_sites_solution_primary direct
_atom_sites_solution_secondary difmap
_audit_creation_method SHELXL-97
_cell_angle_alpha 119.497(12)
_cell_angle_beta 90.612(14)
_cell_angle_gamma 101.727(13)
_cell_formula_units_Z 2
_cell_length_a 7.4778(14)
_cell_length_b 13.555(2)
_cell_length_c 13.597(2)
_cell_measurement_reflns_used 11919
_cell_measurement_temperature 298(2)
_cell_measurement_theta_max 28.00
_cell_measurement_theta_min 2.81
_cell_volume 1164.6(4)
_computing_cell_refinement 'X-Area 1.31 (Stoe & Cie GmbH, 2005)'
_computing_data_collection 'X-Area 1.31 (Stoe & Cie GmbH, 2005)'
_computing_data_reduction 'X-Area 1.31 (Stoe & Cie GmbH, 2005)'
_computing_molecular_graphics 'ORTEP-3 for Windows (Farrugia, 1997)'
_computing_publication_material 'WinGX (Farrugia, 1999)'
_computing_structure_refinement 'SHELXL-97 (Sheldrick, 1997)'
_computing_structure_solution 'SHELXS-97 (Sheldrick, 1990)'
_diffrn_ambient_temperature 298(2)
_diffrn_detector_area_resol_mean '0.15 mm'
_diffrn_measured_fraction_theta_full 0.997
_diffrn_measured_fraction_theta_max 0.997
_diffrn_measurement_device_type 'STOE IPDS II'
_diffrn_measurement_method 'rotation method'
_diffrn_radiation_monochromator graphite
_diffrn_radiation_source 'fine-focus sealed tube'
_diffrn_radiation_type MoK\a
_diffrn_radiation_wavelength 0.71073
_diffrn_reflns_av_R_equivalents 0.0983
_diffrn_reflns_av_sigmaI/netI 0.0858
_diffrn_reflns_limit_h_max 9
_diffrn_reflns_limit_h_min -9
_diffrn_reflns_limit_k_max 17
_diffrn_reflns_limit_k_min -17
_diffrn_reflns_limit_l_max 17
_diffrn_reflns_limit_l_min -17
_diffrn_reflns_number 11919
_diffrn_reflns_theta_full 28.00
_diffrn_reflns_theta_max 28.00
_diffrn_reflns_theta_min 2.81
_diffrn_standards_number 0
_exptl_absorpt_coefficient_mu 6.887
_exptl_absorpt_correction_T_max 0.440
_exptl_absorpt_correction_T_min 0.325
_exptl_absorpt_correction_type numerical
_exptl_absorpt_process_details 'shape of crystal determined optically'
_exptl_crystal_colour Colorless
_exptl_crystal_density_diffrn 2.013
_exptl_crystal_density_method 'not measured'
_exptl_crystal_description Block
_exptl_crystal_F_000 676
_exptl_crystal_size_max 0.17
_exptl_crystal_size_mid 0.15
_exptl_crystal_size_min 0.12
_refine_diff_density_max 1.129
_refine_diff_density_min -1.045
_refine_diff_density_rms 0.261
_refine_ls_extinction_method none
_refine_ls_goodness_of_fit_ref 1.140
_refine_ls_hydrogen_treatment constr
_refine_ls_matrix_type full
_refine_ls_number_parameters 316
_refine_ls_number_reflns 5602
_refine_ls_number_restraints 0
_refine_ls_restrained_S_all 1.140
_refine_ls_R_factor_all 0.1059
_refine_ls_R_factor_gt 0.0739
_refine_ls_shift/su_max 0.003
_refine_ls_shift/su_mean 0.000
_refine_ls_structure_factor_coef Fsqd
_refine_ls_weighting_details 'calc w=1/[\s^2^(Fo^2^)+(0.0882P)^2^+0.0000P] where P=(Fo^2^+2Fc^2^)/3'
_refine_ls_weighting_scheme calc
_refine_ls_wR_factor_gt 0.1638
_refine_ls_wR_factor_ref 0.1770
_reflns_number_gt 4152
_reflns_number_total 5602
_reflns_threshold_expression >2sigma(I)
_cod_data_source_file c3ce40433a.cif
_cod_data_source_block d:\determination\solution\khc53\new
_cod_depositor_comments
;
The following automatic conversions were performed:

'_symmetry_cell_setting' value 'Triclinic' changed to 'triclinic'
according to
/usr/data/users/saulius/automatic-downloads/retrospective/RSC/lib/dictionaries/cif_core.dic
dictionary named 'cif_core.dic' version 2.4.2 from 2011-04-26.

Automatic conversion script
Id: cif_fix_values 2281 2013-09-26 08:29:07Z andrius 
;
_cod_original_cell_volume 1164.6(3)
_cod_original_sg_symbol_H-M P-1
_cod_original_formula_sum 'C22 H16 Cl2 F2 Hg1 N6 O2'
_cod_database_code 7215166

loop_
_symmetry_equiv_pos_as_xyz
'x, y, z'
'-x, -y, -z'

loop_
_atom_site_label
_atom_site_type_symbol
_atom_site_fract_x
_atom_site_fract_y
_atom_site_fract_z
_atom_site_U_iso_or_equiv
_atom_site_adp_type
_atom_site_occupancy
_atom_site_symmetry_multiplicity
_atom_site_calc_flag
_atom_site_refinement_flags
C1 C -0.088(2) 0.2552(11) 0.0986(11) 0.062(3) Uani 1 1 d .
H1 H -0.1399 0.1771 0.0739 0.074 Uiso 1 1 calc R
C2 C -0.1097(17) 0.3400(10) 0.2070(10) 0.052(3) Uani 1 1 d .
H2 H -0.1812 0.3180 0.2517 0.062 Uiso 1 1 calc R
C3 C 0.0652(17) 0.4789(9) 0.1778(9) 0.048(3) Uani 1 1 d .
H3 H 0.1224 0.5565 0.2035 0.058 Uiso 1 1 calc R
C4 C 0.0817(15) 0.3951(9) 0.0688(8) 0.043(2) Uani 1 1 d .
C5 C 0.1855(17) 0.4320(10) -0.0070(10) 0.050(3) Uani 1 1 d .
C6 C 0.2761(14) 0.3373(9) -0.2018(9) 0.043(2) Uani 1 1 d .
C7 C 0.2508(18) 0.2291(11) -0.3041(11) 0.058(3) Uani 1 1 d .
C8 C 0.320(2) 0.2167(12) -0.3987(12) 0.064(3) Uani 1 1 d .
H8 H 0.2984 0.1433 -0.4640 0.077 Uiso 1 1 calc R
C9 C 0.4234(18) 0.3119(12) -0.3991(11) 0.058(3) Uani 1 1 d .
H9 H 0.4763 0.3036 -0.4636 0.069 Uiso 1 1 calc R
C10 C 0.4485(16) 0.4209(12) -0.3027(11) 0.054(3) Uani 1 1 d .
H10 H 0.5142 0.4867 -0.3032 0.065 Uiso 1 1 calc R
C11 C 0.3759(16) 0.4325(11) -0.2052(10) 0.050(3) Uani 1 1 d .
H11 H 0.3951 0.5062 -0.1407 0.060 Uiso 1 1 calc R
C12 C -0.0804(19) 0.9816(11) 0.8157(11) 0.061(3) Uani 1 1 d .
H12 H -0.0176 1.0586 0.8428 0.073 Uiso 1 1 calc R
C13 C -0.0688(18) 0.8983(12) 0.7078(11) 0.059(3) Uani 1 1 d .
H13 H 0.0046 0.9208 0.6640 0.071 Uiso 1 1 calc R
C14 C -0.2586(18) 0.7598(10) 0.7293(10) 0.055(3) Uani 1 1 d .
H14 H -0.3236 0.6830 0.7012 0.066 Uiso 1 1 calc R
C15 C -0.2697(16) 0.8430(9) 0.8395(8) 0.043(2) Uani 1 1 d .
C16 C -0.3791(16) 0.8104(10) 0.9162(9) 0.046(2) Uani 1 1 d .
C17 C -0.4615(15) 0.9036(10) 1.1131(9) 0.047(2) Uani 1 1 d .
C18 C -0.4297(17) 1.0101(10) 1.2123(10) 0.050(3) Uani 1 1 d .
C19 C -0.498(2) 1.0244(11) 1.3118(11) 0.061(3) Uani 1 1 d .
H19 H -0.4745 1.0975 1.3775 0.073 Uiso 1 1 calc R
C20 C -0.602(2) 0.9268(13) 1.3105(12) 0.066(4) Uani 1 1 d .
H20 H -0.6507 0.9342 1.3757 0.079 Uiso 1 1 calc R
C21 C -0.6330(18) 0.8199(11) 1.2141(11) 0.057(3) Uani 1 1 d .
H21 H -0.7006 0.7547 1.2150 0.068 Uiso 1 1 calc R
C22 C -0.5652(18) 0.8064(11) 1.1139(11) 0.055(3) Uani 1 1 d .
H22 H -0.5893 0.7332 1.0483 0.065 Uiso 1 1 calc R
N1 N 0.0059(14) 0.2825(8) 0.0292(8) 0.052(2) Uani 1 1 d .
N2 N -0.0297(14) 0.4525(8) 0.2477(8) 0.048(2) Uani 1 1 d .
N3 N 0.1923(15) 0.3391(9) -0.1102(8) 0.055(3) Uani 1 1 d .
H3A H 0.1372 0.2719 -0.1203 0.066 Uiso 1 1 calc R
N4 N -0.1811(14) 0.9545(9) 0.8838(9) 0.052(2) Uani 1 1 d .
N5 N -0.1559(15) 0.7871(9) 0.6614(8) 0.056(2) Uani 1 1 d .
N6 N -0.3804(15) 0.9021(8) 1.0203(8) 0.053(2) Uani 1 1 d .
H6A H -0.3234 0.9692 1.0311 0.063 Uiso 1 1 calc R
O1 O 0.2462(15) 0.5325(7) 0.0214(8) 0.070(3) Uani 1 1 d .
O2 O -0.4570(16) 0.7095(8) 0.8820(8) 0.076(3) Uani 1 1 d .
F1 F 0.1435(14) 0.1334(6) -0.3024(7) 0.079(2) Uani 1 1 d .
F2 F -0.3309(11) 1.1060(6) 1.2120(6) 0.0644(19) Uani 1 1 d .
Hg1 Hg -0.06226(6) 0.61125(4) 0.45399(4) 0.04590(17) Uani 1 1 d .
Cl1 Cl -0.2579(4) 0.4727(3) 0.4834(3) 0.0555(7) Uani 1 1 d .
Cl2 Cl 0.1344(4) 0.7599(3) 0.4423(3) 0.0584(7) Uani 1 1 d .

loop_
_atom_site_aniso_label
_atom_site_aniso_U_11
_atom_site_aniso_U_22
_atom_site_aniso_U_33
_atom_site_aniso_U_23
_atom_site_aniso_U_13
_atom_site_aniso_U_12
C1 0.074(8) 0.048(7) 0.063(7) 0.030(6) 0.028(6) 0.008(6)
C2 0.056(7) 0.041(6) 0.046(6) 0.015(5) 0.014(5) 0.004(5)
C3 0.063(7) 0.035(5) 0.049(6) 0.024(5) 0.019(5) 0.009(5)
C4 0.049(6) 0.036(5) 0.036(5) 0.014(4) 0.008(5) 0.006(4)
C5 0.061(7) 0.045(6) 0.045(6) 0.023(5) 0.018(5) 0.016(5)
C6 0.040(5) 0.041(5) 0.053(6) 0.027(5) 0.015(4) 0.014(4)
C7 0.063(7) 0.046(6) 0.062(7) 0.028(6) 0.024(6) 0.007(5)
C8 0.071(9) 0.056(8) 0.058(7) 0.023(6) 0.022(6) 0.015(6)
C9 0.057(7) 0.072(8) 0.054(7) 0.037(7) 0.019(5) 0.019(6)
C10 0.041(6) 0.074(8) 0.067(7) 0.049(7) 0.011(5) 0.015(5)
C11 0.048(6) 0.056(7) 0.055(6) 0.033(6) 0.016(5) 0.014(5)
C12 0.067(8) 0.049(7) 0.059(7) 0.026(6) 0.023(6) 0.003(6)
C13 0.058(7) 0.057(7) 0.066(8) 0.038(6) 0.015(6) 0.004(6)
C14 0.066(7) 0.039(6) 0.052(6) 0.019(5) 0.015(5) 0.005(5)
C15 0.055(6) 0.037(5) 0.037(5) 0.018(4) 0.010(4) 0.013(5)
C16 0.054(6) 0.041(6) 0.041(5) 0.019(5) 0.012(5) 0.011(5)
C17 0.046(6) 0.046(6) 0.043(5) 0.020(5) 0.013(4) 0.008(5)
C18 0.061(7) 0.038(6) 0.053(6) 0.026(5) 0.006(5) 0.010(5)
C19 0.077(9) 0.046(7) 0.049(6) 0.016(5) 0.014(6) 0.012(6)
C20 0.076(9) 0.072(9) 0.065(8) 0.041(7) 0.031(7) 0.028(7)
C21 0.064(8) 0.048(7) 0.067(8) 0.034(6) 0.015(6) 0.014(6)
C22 0.066(7) 0.042(6) 0.055(7) 0.025(5) 0.010(6) 0.011(5)
N1 0.054(6) 0.042(5) 0.049(5) 0.015(4) 0.017(4) 0.010(4)
N2 0.058(6) 0.042(5) 0.043(5) 0.021(4) 0.011(4) 0.010(4)
N3 0.077(7) 0.041(5) 0.049(5) 0.023(4) 0.027(5) 0.013(5)
N4 0.048(5) 0.049(5) 0.057(6) 0.025(5) 0.011(4) 0.013(4)
N5 0.070(7) 0.050(6) 0.043(5) 0.020(4) 0.018(5) 0.013(5)
N6 0.067(6) 0.038(5) 0.046(5) 0.019(4) 0.011(4) 0.003(4)
O1 0.099(7) 0.036(4) 0.062(5) 0.019(4) 0.029(5) 0.002(4)
O2 0.100(8) 0.047(5) 0.059(5) 0.019(4) 0.025(5) -0.006(5)
F1 0.115(7) 0.041(4) 0.068(5) 0.022(4) 0.034(5) 0.006(4)
F2 0.081(5) 0.042(4) 0.059(4) 0.021(3) 0.019(4) 0.003(3)
Hg1 0.0495(2) 0.0431(2) 0.0500(2) 0.02731(19) 0.01695(16) 0.01019(16)
Cl1 0.0516(15) 0.0608(17) 0.0668(17) 0.0415(15) 0.0222(13) 0.0126(13)
Cl2 0.0586(17) 0.0488(15) 0.0669(18) 0.0315(14) 0.0208(14) 0.0040(12)

loop_
_atom_type_symbol
_atom_type_description
_atom_type_scat_dispersion_real
_atom_type_scat_dispersion_imag
_atom_type_scat_source
C C 0.0033 0.0016 'International Tables Vol C Tables 4.2.6.8 and 6.1.1.4'
H H 0.0000 0.0000 'International Tables Vol C Tables 4.2.6.8 and 6.1.1.4'
N N 0.0061 0.0033 'International Tables Vol C Tables 4.2.6.8 and 6.1.1.4'
O O 0.0106 0.0060 'International Tables Vol C Tables 4.2.6.8 and 6.1.1.4'
F F 0.0171 0.0103 'International Tables Vol C Tables 4.2.6.8 and 6.1.1.4'
Hg Hg -2.3894 9.2266 'International Tables Vol C Tables 4.2.6.8 and 6.1.1.4'
Cl Cl 0.1484 0.1585 'International Tables Vol C Tables 4.2.6.8 and 6.1.1.4'

loop_
_geom_angle_atom_site_label_1
_geom_angle_atom_site_label_2
_geom_angle_atom_site_label_3
_geom_angle
N1 C1 C2 122.0(11)
N1 C1 H1 119.0
C2 C1 H1 119.0
N2 C2 C1 120.9(11)
N2 C2 H2 119.6
C1 C2 H2 119.6
N2 C3 C4 122.4(10)
N2 C3 H3 118.8
C4 C3 H3 118.8
N1 C4 C3 120.9(9)
N1 C4 C5 119.6(9)
C3 C4 C5 119.4(9)
O1 C5 N3 125.5(11)
O1 C5 C4 122.5(10)
N3 C5 C4 111.9(9)
C11 C6 N3 126.3(10)
C11 C6 C7 115.5(10)
N3 C6 C7 118.1(10)
C8 C7 F1 120.7(12)
C8 C7 C6 123.7(11)
F1 C7 C6 115.7(10)
C7 C8 C9 119.8(13)
C7 C8 H8 120.1
C9 C8 H8 120.1
C8 C9 C10 119.3(11)
C8 C9 H9 120.4
C10 C9 H9 120.4
C9 C10 C11 120.2(12)
C9 C10 H10 119.9
C11 C10 H10 119.9
C6 C11 C10 121.5(12)
C6 C11 H11 119.3
C10 C11 H11 119.3
N4 C12 C13 121.0(11)
N4 C12 H12 119.5
C13 C12 H12 119.5
N5 C13 C12 123.7(11)
N5 C13 H13 118.1
C12 C13 H13 118.1
N5 C14 C15 121.6(10)
N5 C14 H14 119.2
C15 C14 H14 119.2
N4 C15 C14 121.7(10)
N4 C15 C16 117.2(9)
C14 C15 C16 121.0(10)
O2 C16 N6 126.0(10)
O2 C16 C15 120.2(10)
N6 C16 C15 113.8(9)
C18 C17 C22 118.1(10)
C18 C17 N6 116.5(10)
C22 C17 N6 125.4(11)
F2 C18 C17 118.5(10)
F2 C18 C19 118.6(10)
C17 C18 C19 122.9(11)
C20 C19 C18 118.1(12)
C20 C19 H19 120.9
C18 C19 H19 120.9
C21 C20 C19 120.4(12)
C21 C20 H20 119.8
C19 C20 H20 119.8
C20 C21 C22 121.1(12)
C20 C21 H21 119.4
C22 C21 H21 119.4
C17 C22 C21 119.4(11)
C17 C22 H22 120.3
C21 C22 H22 120.3
C1 N1 C4 117.1(10)
C3 N2 C2 116.7(9)
C3 N2 Hg1 122.4(7)
C2 N2 Hg1 120.9(7)
C5 N3 C6 129.0(10)
C5 N3 H3A 115.5
C6 N3 H3A 115.5
C15 N4 C12 116.5(10)
C13 N5 C14 115.3(10)
C16 N6 C17 129.2(10)
C16 N6 H6A 115.4
C17 N6 H6A 115.4
Cl2 Hg1 Cl1 174.89(11)
Cl2 Hg1 N2 93.1(2)
Cl1 Hg1 N2 91.9(2)

loop_
_geom_bond_atom_site_label_1
_geom_bond_atom_site_label_2
_geom_bond_distance
C1 N1 1.330(15)
C1 C2 1.391(17)
C1 H1 0.9300
C2 N2 1.334(14)
C2 H2 0.9300
C3 N2 1.334(13)
C3 C4 1.381(14)
C3 H3 0.9300
C4 N1 1.332(14)
C4 C5 1.511(14)
C5 O1 1.199(14)
C5 N3 1.358(14)
C6 C11 1.376(15)
C6 N3 1.393(13)
C6 C7 1.412(17)
C7 C8 1.338(17)
C7 F1 1.391(14)
C8 C9 1.366(19)
C8 H8 0.9300
C9 C10 1.383(19)
C9 H9 0.9300
C10 C11 1.386(16)
C10 H10 0.9300
C11 H11 0.9300
C12 N4 1.340(15)
C12 C13 1.359(18)
C12 H12 0.9300
C13 N5 1.323(16)
C13 H13 0.9300
C14 N5 1.347(15)
C14 C15 1.379(15)
C14 H14 0.9300
C15 N4 1.332(14)
C15 C16 1.509(14)
C16 O2 1.212(14)
C16 N6 1.350(14)
C17 C18 1.378(16)
C17 C22 1.391(16)
C17 N6 1.399(14)
C18 F2 1.361(13)
C18 C19 1.387(17)
C19 C20 1.38(2)
C19 H19 0.9300
C20 C21 1.364(19)
C20 H20 0.9300
C21 C22 1.398(17)
C21 H21 0.9300
C22 H22 0.9300
N2 Hg1 2.616(9)
N3 H3A 0.8600
N6 H6A 0.8600
Hg1 Cl2 2.316(3)
Hg1 Cl1 2.337(3)

loop_
_geom_torsion_atom_site_label_1
_geom_torsion_atom_site_label_2
_geom_torsion_atom_site_label_3
_geom_torsion_atom_site_label_4
_geom_torsion
N1 C1 C2 N2 -3(2)
N2 C3 C4 N1 -1.6(19)
N2 C3 C4 C5 177.7(11)
N1 C4 C5 O1 175.0(13)
C3 C4 C5 O1 -4.2(19)
N1 C4 C5 N3 -2.1(16)
C3 C4 C5 N3 178.6(11)
C11 C6 C7 C8 1(2)
N3 C6 C7 C8 178.3(13)
C11 C6 C7 F1 -177.4(11)
N3 C6 C7 F1 -0.4(18)
F1 C7 C8 C9 179.2(13)
C6 C7 C8 C9 1(2)
C7 C8 C9 C10 -3(2)
C8 C9 C10 C11 2.6(19)
N3 C6 C11 C10 -177.8(11)
C7 C6 C11 C10 -1.1(17)
C9 C10 C11 C6 -0.8(18)
N4 C12 C13 N5 1(2)
N5 C14 C15 N4 1(2)
N5 C14 C15 C16 -177.5(12)
N4 C15 C16 O2 -177.2(12)
C14 C15 C16 O2 1.1(19)
N4 C15 C16 N6 3.4(16)
C14 C15 C16 N6 -178.3(12)
C22 C17 C18 F2 -179.0(11)
N6 C17 C18 F2 3.1(17)
C22 C17 C18 C19 -1(2)
N6 C17 C18 C19 -178.6(12)
F2 C18 C19 C20 178.5(12)
C17 C18 C19 C20 0(2)
C18 C19 C20 C21 1(2)
C19 C20 C21 C22 -2(2)
C18 C17 C22 C21 0.0(19)
N6 C17 C22 C21 177.8(12)
C20 C21 C22 C17 1(2)
C2 C1 N1 C4 1(2)
C3 C4 N1 C1 0.9(18)
C5 C4 N1 C1 -178.4(11)
C4 C3 N2 C2 -0.2(18)
C4 C3 N2 Hg1 -179.7(9)
C1 C2 N2 C3 2.4(19)
C1 C2 N2 Hg1 -178.0(10)
O1 C5 N3 C6 4(2)
C4 C5 N3 C6 -179.3(11)
C11 C6 N3 C5 2(2)
C7 C6 N3 C5 -174.9(13)
C14 C15 N4 C12 0.0(18)
C16 C15 N4 C12 178.2(11)
C13 C12 N4 C15 -1(2)
C12 C13 N5 C14 -1(2)
C15 C14 N5 C13 0(2)
O2 C16 N6 C17 3(2)
C15 C16 N6 C17 -177.6(12)
C18 C17 N6 C16 175.6(12)
C22 C17 N6 C16 -2(2)
C3 N2 Hg1 Cl2 -4.8(9)
C2 N2 Hg1 Cl2 175.6(9)
C3 N2 Hg1 Cl1 176.4(9)
C2 N2 Hg1 Cl1 -3.1(9)
